data_4309090
loop_
_publ_author_name
'Zhong-Hai Ni'
'Hui-Zhong Kou'
'Lei Zheng'
'Yi-Hua Zhao'
'Li-Fang Zhang'
'Ru-Ji Wang'
'Ai-Li Cui'
'Osamu Sato'

_publ_section_title
;
Assembly of Azido- or Cyano-Bridged Binuclear Complexes Containing the
Bulky [Mn(phen)2]2+ Building Block: Syntheses, Crystal Structures, and
Magnetic Properties
;
_journal_name_full 'Inorganic Chemistry'
_journal_page_first 4728
_journal_page_last 4736
_journal_paper_doi 10.1021/ic050181b
_journal_volume 44
_journal_year 2005
_chemical_formula_sum 'C88 H58 Fe2 Mn2 N26 O5'
_chemical_formula_weight 1781.18
_chemical_name_systematic
; 
 ? 
;
_space_group_IT_number 13
_symmetry_cell_setting monoclinic
_symmetry_space_group_name_Hall '-P 2yac'
_symmetry_space_group_name_H-M 'P 1 2/n 1'
_atom_sites_solution_hydrogens geom
_atom_sites_solution_primary direct
_atom_sites_solution_secondary difmap
_audit_creation_method SHELXL-97
_cell_angle_alpha 90.00
_cell_angle_beta 94.89(3)
_cell_angle_gamma 90.00
_cell_formula_units_Z 2
_cell_length_a 14.605(3)
_cell_length_b 10.919(2)
_cell_length_c 26.367(5)
_cell_measurement_temperature 293(2)
_cell_volume 4189.5(14)
_computing_cell_refinement
;
Molecular Structure Corporation (1994)
MSC/AFC Diffractometer Control Software
MSC, 3200 Research Forest Drive, The
Woodlands, TX 77381, USA.
;
_computing_data_collection
;
Molecular Structure Corporation (1994)
MSC/AFC Diffractometer Control Software
MSC, 3200 Research Forest Drive, The
Woodlands, TX 77381, USA.
;
_computing_data_reduction
;
Sheldrick, G. M. (1997) SHELXS97, Program
for the Solution of Crystal Structure,
University of Gottingen, Germany.
;
_computing_molecular_graphics
;
Interactive Molecular Graphics XP, Virsion
4.2 for MSDOS (1990), Siemens Analytical
X-ray Instruments Inc., Madison, Wisconsin,
USA.
;
_computing_publication_material
;
Sheldrick, G. M. (1997) SHELXL97, Program
for the Solution of Crystal Structure,
University of Gottingen, Germany.
;
_computing_structure_refinement
;
Sheldrick, G. M. (1997) SHELXL97, Program
for the Solution of Crystal Structure,
University of Gottingen, Germany.
;
_computing_structure_solution
;
Sheldrick, G. M. (1997) SHELXS97, Program
for the Solution of Crystal Structure,
University of Gottingen, Germany.
;
_diffrn_ambient_temperature 293(2)
_diffrn_detector_area_resol_mean '100x100 microns'
_diffrn_measured_fraction_theta_full 0.993
_diffrn_measured_fraction_theta_max 0.993
_diffrn_measurement_device_type 'Rigaku R-AXIS RIPID IP'
_diffrn_measurement_method Oscillation
_diffrn_radiation_monochromator graphite
_diffrn_radiation_source 'fine-focus sealed tube'
_diffrn_radiation_type MoK\a
_diffrn_radiation_wavelength 0.71073
_diffrn_reflns_av_R_equivalents 0.1152
_diffrn_reflns_av_sigmaI/netI 0.0954
_diffrn_reflns_limit_h_max 17
_diffrn_reflns_limit_h_min -17
_diffrn_reflns_limit_k_max 12
_diffrn_reflns_limit_k_min 0
_diffrn_reflns_limit_l_max 31
_diffrn_reflns_limit_l_min -31
_diffrn_reflns_number 13893
_diffrn_reflns_theta_full 25.00
_diffrn_reflns_theta_max 25.00
_diffrn_reflns_theta_min 2.98
_exptl_absorpt_coefficient_mu 0.704
_exptl_absorpt_correction_type 'ABSCOR by T.Higashi'
_exptl_crystal_colour brown
_exptl_crystal_density_diffrn 1.412
_exptl_crystal_density_method 'not measured'
_exptl_crystal_description block
_exptl_crystal_F_000 1820
_exptl_crystal_size_max 0.3
_exptl_crystal_size_mid 0.2
_exptl_crystal_size_min 0.2
_refine_diff_density_max 0.657
_refine_diff_density_min -0.776
_refine_diff_density_rms 0.091
_refine_ls_extinction_method none
_refine_ls_goodness_of_fit_ref 1.078
_refine_ls_hydrogen_treatment mixed
_refine_ls_matrix_type full
_refine_ls_number_parameters 562
_refine_ls_number_reflns 7331
_refine_ls_number_restraints 0
_refine_ls_restrained_S_all 1.078
_refine_ls_R_factor_all 0.0935
_refine_ls_R_factor_gt 0.0813
_refine_ls_shift/su_max 0.043
_refine_ls_shift/su_mean 0.004
_refine_ls_structure_factor_coef Fsqd
_refine_ls_weighting_details 'calc w=1/[\s^2^(Fo^2^)+(0.0400P)^2^+10.0000P] where P=(Fo^2^+2Fc^2^)/3'
_refine_ls_weighting_scheme calc
_refine_ls_wR_factor_gt 0.1884
_refine_ls_wR_factor_ref 0.1956
_reflns_number_gt 6131
_reflns_number_total 7331
_reflns_threshold_expression >2sigma(I)
_cod_data_source_file ic050181bsi20050203_030331_3.cif
_cod_data_source_block 3
_cod_depositor_comments
;
The following automatic conversions were performed:
'_symmetry_cell_setting' value 'Monoclinic' changed to 'monoclinic'
according to '/home/saulius/struct/CIF-dictionaries/cif_core.dic'
dictionary named 'cif_core.dic' version 2.4.1 from 2010-06-29.

Automatic conversion script
Id: cif_fix_enum 1527 2010-12-29 10:47:43Z saulius 
;
_cod_original_cell_volume 4189.5(15)
_cod_database_code 4309090

loop_
_symmetry_equiv_pos_as_xyz
'x, y, z'
'-x+1/2, y, -z+1/2'
'-x, -y, -z'
'x-1/2, -y, z-1/2'

loop_
_atom_site_label
_atom_site_type_symbol
_atom_site_fract_x
_atom_site_fract_y
_atom_site_fract_z
_atom_site_U_iso_or_equiv
_atom_site_adp_type
_atom_site_occupancy
_atom_site_symmetry_multiplicity
_atom_site_calc_flag
_atom_site_refinement_flags
_atom_site_disorder_assembly
_atom_site_disorder_group
Fe1 Fe 0.81439(4) 0.10490(7) 0.05162(2) 0.0461(2) Uani 1 1 d . . .
Mn1 Mn 0.35258(5) 0.47166(8) 0.21871(3) 0.0530(2) Uani 1 1 d . . .
O1W O 0.7500 0.0609(7) 0.2500 0.0918(19) Uani 1 2 d S . .
N3 N 0.9161(3) 0.0156(4) 0.09708(14) 0.0530(10) Uani 1 1 d . . .
N5 N 0.7182(3) 0.2148(4) 0.02349(14) 0.0506(10) Uani 1 1 d . . .
N4 N 0.8100(3) 0.2051(4) 0.11142(13) 0.0514(10) Uani 1 1 d . . .
N6 N 0.7933(3) 0.0255(4) -0.01859(14) 0.0502(10) Uani 1 1 d . . .
O2 O 0.8682(3) 0.2248(4) 0.19754(13) 0.0709(11) Uani 1 1 d . . .
C2 C 0.7277(4) -0.0217(6) 0.07476(17) 0.0563(13) Uani 1 1 d . . .
C14 C 0.7424(3) 0.3024(5) 0.10672(18) 0.0510(11) Uani 1 1 d . . .
C1 C 0.9155(3) 0.2042(5) 0.02460(16) 0.0496(11) Uani 1 1 d . . .
C7 C 0.7266(3) 0.0889(5) -0.04951(18) 0.0554(13) Uani 1 1 d . . .
C16 C 0.9294(3) 0.0699(5) 0.14458(17) 0.0547(12) Uani 1 1 d . . .
C9 C 0.6921(3) 0.3073(5) 0.05699(18) 0.0506(11) Uani 1 1 d . . .
C13 C 0.7230(4) 0.3889(6) 0.1441(2) 0.0675(15) Uani 1 1 d . . .
H13A H 0.7546 0.3859 0.1762 0.081 Uiso 1 1 calc R . .
C15 C 0.8655(3) 0.1765(5) 0.15435(16) 0.0537(12) Uani 1 1 d . . .
C20 C 0.9711(4) -0.0811(6) 0.0874(2) 0.0618(14) Uani 1 1 d . . .
H20A H 0.9630 -0.1186 0.0556 0.074 Uiso 1 1 calc R . .
N1 N 0.9745(3) 0.2611(5) 0.00865(15) 0.0602(11) Uani 1 1 d . . .
C8 C 0.6805(3) 0.1968(5) -0.02554(18) 0.0568(13) Uani 1 1 d . . .
C10 C 0.6239(4) 0.4003(6) 0.0462(2) 0.0677(15) Uani 1 1 d . . .
H10A H 0.5915 0.4041 0.0143 0.081 Uiso 1 1 calc R . .
O1 O 0.6166(3) 0.2569(5) -0.04948(15) 0.0851(13) Uani 1 1 d . . .
C3 C 0.8341(4) -0.0738(6) -0.03801(19) 0.0607(13) Uani 1 1 d . . .
H3A H 0.8774 -0.1173 -0.0173 0.073 Uiso 1 1 calc R . .
C17 C 0.9967(4) 0.0266(6) 0.18207(19) 0.0640(15) Uani 1 1 d . . .
H17A H 1.0033 0.0630 0.2141 0.077 Uiso 1 1 calc R . .
C12 C 0.6561(4) 0.4795(6) 0.1331(3) 0.0773(18) Uani 1 1 d . . .
H12A H 0.6441 0.5361 0.1580 0.093 Uiso 1 1 calc R . .
C4 C 0.8128(4) -0.1131(6) -0.0886(2) 0.0722(16) Uani 1 1 d . . .
H4A H 0.8419 -0.1811 -0.1011 0.087 Uiso 1 1 calc R . .
C5 C 0.7463(4) -0.0473(6) -0.1200(2) 0.0716(16) Uani 1 1 d . . .
H5A H 0.7320 -0.0708 -0.1536 0.086 Uiso 1 1 calc R . .
C6 C 0.7024(4) 0.0533(7) -0.09989(19) 0.0687(16) Uani 1 1 d . . .
H6A H 0.6575 0.0961 -0.1198 0.082 Uiso 1 1 calc R . .
C18 C 1.0539(4) -0.0719(7) 0.1707(2) 0.0751(17) Uani 1 1 d . . .
H18A H 1.0999 -0.0993 0.1946 0.090 Uiso 1 1 calc R . .
C19 C 1.0402(4) -0.1271(6) 0.1236(2) 0.0704(16) Uani 1 1 d . . .
H19A H 1.0759 -0.1937 0.1156 0.084 Uiso 1 1 calc R . .
C11 C 0.6061(4) 0.4865(6) 0.0844(2) 0.0751(17) Uani 1 1 d . . .
H11A H 0.5621 0.5473 0.0777 0.090 Uiso 1 1 calc R . .
N2 N 0.6785(4) -0.0959(6) 0.0883(2) 0.0868(17) Uani 1 1 d . . .
N8 N 0.4582(3) 0.6240(4) 0.20703(14) 0.0525(10) Uani 1 1 d . . .
N11 N 0.2500 0.6039(7) 0.2500 0.0683(18) Uani 1 2 d S . .
C43 C 0.4005(3) 0.3163(5) 0.12447(17) 0.0544(12) Uani 1 1 d . . .
N9 N 0.4298(3) 0.3282(4) 0.17577(15) 0.0549(10) Uani 1 1 d . . .
C31 C 0.5208(3) 0.6489(5) 0.24889(18) 0.0522(11) Uani 1 1 d . . .
N10 N 0.2881(3) 0.4822(4) 0.13623(14) 0.0540(10) Uani 1 1 d . . .
N14 N 0.2500 0.3385(7) 0.2500 0.0706(18) Uani 1 2 d S . .
N7 N 0.4527(3) 0.4765(5) 0.29185(15) 0.0600(11) Uani 1 1 d . . .
C44 C 0.3254(3) 0.3983(5) 0.10389(18) 0.0555(12) Uani 1 1 d . . .
C32 C 0.5165(3) 0.5718(6) 0.29331(18) 0.0585(13) Uani 1 1 d . . .
C30 C 0.4637(4) 0.6923(6) 0.1648(2) 0.0626(14) Uani 1 1 d . . .
H30A H 0.4225 0.6763 0.1367 0.075 Uiso 1 1 calc R . .
C24 C 0.5797(4) 0.5971(6) 0.33805(19) 0.0701(17) Uani 1 1 d . . .
C42 C 0.5010(4) 0.2544(6) 0.1946(2) 0.0703(15) Uani 1 1 d . . .
H42A H 0.5212 0.2610 0.2289 0.084 Uiso 1 1 calc R . .
C39 C 0.4408(4) 0.2327(6) 0.0918(2) 0.0656(14) Uani 1 1 d . . .
N15 N 0.2500 0.2362(8) 0.2500 0.083(2) Uani 1 2 d S . .
C36 C 0.2925(4) 0.3899(6) 0.05124(19) 0.0704(17) Uani 1 1 d . . .
C27 C 0.5869(4) 0.7456(6) 0.2485(2) 0.0649(14) Uani 1 1 d . . .
C40 C 0.5141(4) 0.1587(6) 0.1136(3) 0.0788(18) Uani 1 1 d . . .
H40A H 0.5419 0.1024 0.0934 0.095 Uiso 1 1 calc R . .
C33 C 0.2204(4) 0.5572(6) 0.1174(2) 0.0691(15) Uani 1 1 d . . .
H33A H 0.1965 0.6133 0.1393 0.083 Uiso 1 1 calc R . .
C21 C 0.4488(4) 0.4052(7) 0.3323(2) 0.0778(19) Uani 1 1 d . . .
H21A H 0.4074 0.3403 0.3306 0.093 Uiso 1 1 calc R . .
C28 C 0.5897(4) 0.8153(6) 0.2033(3) 0.0746(17) Uani 1 1 d . . .
H28A H 0.6314 0.8793 0.2019 0.090 Uiso 1 1 calc R . .
C29 C 0.5289(4) 0.7869(6) 0.1608(2) 0.0701(16) Uani 1 1 d . . .
H29A H 0.5315 0.8296 0.1304 0.084 Uiso 1 1 calc R . .
N12 N 0.2500 0.7099(8) 0.2500 0.092(3) Uani 1 2 d S . .
C23 C 0.5694(5) 0.5186(9) 0.3805(2) 0.094(2) Uani 1 1 d . . .
H23A H 0.6067 0.5316 0.4104 0.113 Uiso 1 1 calc R . .
C37 C 0.3350(5) 0.3017(7) 0.0199(2) 0.086(2) Uani 1 1 d . . .
H37A H 0.3136 0.2948 -0.0142 0.103 Uiso 1 1 calc R . .
C34 C 0.1834(4) 0.5549(8) 0.0654(3) 0.087(2) Uani 1 1 d . . .
H34A H 0.1367 0.6082 0.0537 0.104 Uiso 1 1 calc R . .
C38 C 0.4056(5) 0.2280(8) 0.0385(2) 0.087(2) Uani 1 1 d . . .
H38A H 0.4317 0.1737 0.0167 0.104 Uiso 1 1 calc R . .
C22 C 0.5068(5) 0.4249(9) 0.3792(2) 0.098(3) Uani 1 1 d . . .
H22A H 0.5016 0.3753 0.4074 0.117 Uiso 1 1 calc R . .
C35 C 0.2188(5) 0.4722(8) 0.0338(2) 0.088(2) Uani 1 1 d . . .
H35A H 0.1949 0.4685 -0.0001 0.106 Uiso 1 1 calc R . .
C26 C 0.6493(4) 0.7695(8) 0.2944(3) 0.085(2) Uani 1 1 d . . .
H26A H 0.6915 0.8333 0.2946 0.102 Uiso 1 1 calc R . .
C41 C 0.5447(4) 0.1695(6) 0.1648(3) 0.0791(18) Uani 1 1 d . . .
H41A H 0.5930 0.1217 0.1789 0.095 Uiso 1 1 calc R . .
C25 C 0.6448(4) 0.6982(8) 0.3365(3) 0.089(2) Uani 1 1 d . . .
H25A H 0.6846 0.7143 0.3652 0.107 Uiso 1 1 calc R . .
N13 N 0.2500 0.8201(12) 0.2500 0.221(9) Uani 1 2 d S . .
N16 N 0.2500 0.1248(10) 0.2500 0.182(7) Uani 1 2 d S . .
H100 H 0.793(8) 0.154(11) 0.230(4) 0.23(5) Uiso 1 1 d . . .

loop_
_atom_site_aniso_label
_atom_site_aniso_U_11
_atom_site_aniso_U_22
_atom_site_aniso_U_33
_atom_site_aniso_U_23
_atom_site_aniso_U_13
_atom_site_aniso_U_12
Fe1 0.0435(4) 0.0580(4) 0.0364(3) -0.0015(3) 0.0016(2) 0.0005(3)
Mn1 0.0508(4) 0.0635(5) 0.0442(4) 0.0060(3) 0.0017(3) -0.0002(4)
O1W 0.098(5) 0.093(5) 0.087(4) 0.000 0.020(4) 0.000
N3 0.050(2) 0.066(3) 0.042(2) 0.0044(19) 0.0028(16) 0.002(2)
N5 0.049(2) 0.060(3) 0.043(2) -0.0002(18) 0.0016(16) 0.0002(19)
N4 0.051(2) 0.064(3) 0.0382(19) -0.0040(18) -0.0010(16) 0.000(2)
N6 0.046(2) 0.061(3) 0.043(2) -0.0013(18) 0.0022(16) -0.0032(19)
O2 0.078(3) 0.090(3) 0.0439(19) -0.0128(19) -0.0016(17) -0.003(2)
C2 0.052(3) 0.077(4) 0.041(2) -0.002(2) 0.008(2) 0.001(3)
C14 0.045(2) 0.057(3) 0.053(3) -0.003(2) 0.010(2) -0.003(2)
C1 0.051(3) 0.061(3) 0.035(2) -0.006(2) -0.0001(19) 0.006(2)
C7 0.045(3) 0.076(4) 0.044(2) -0.001(2) -0.0001(19) -0.006(3)
C16 0.052(3) 0.070(3) 0.042(2) 0.000(2) 0.003(2) -0.011(3)
C9 0.045(2) 0.055(3) 0.052(3) 0.000(2) 0.008(2) 0.000(2)
C13 0.065(3) 0.078(4) 0.061(3) -0.014(3) 0.013(3) -0.009(3)
C15 0.052(3) 0.074(3) 0.036(2) -0.005(2) 0.0064(19) -0.007(3)
C20 0.053(3) 0.076(4) 0.056(3) 0.003(3) 0.003(2) 0.008(3)
N1 0.059(3) 0.070(3) 0.053(2) -0.001(2) 0.008(2) -0.002(2)
C8 0.050(3) 0.070(3) 0.048(3) 0.005(2) -0.003(2) -0.001(3)
C10 0.057(3) 0.078(4) 0.069(3) 0.009(3) 0.009(3) 0.007(3)
O1 0.080(3) 0.112(4) 0.060(2) 0.002(2) -0.015(2) 0.028(3)
C3 0.061(3) 0.068(3) 0.054(3) -0.011(3) 0.004(2) -0.001(3)
C17 0.059(3) 0.083(4) 0.047(3) 0.004(3) -0.006(2) -0.001(3)
C12 0.071(4) 0.070(4) 0.093(4) -0.020(3) 0.026(3) 0.005(3)
C4 0.074(4) 0.085(4) 0.059(3) -0.017(3) 0.011(3) -0.007(3)
C5 0.076(4) 0.092(5) 0.046(3) -0.013(3) 0.002(3) -0.014(3)
C6 0.061(3) 0.098(5) 0.045(3) -0.001(3) -0.007(2) -0.004(3)
C18 0.058(3) 0.101(5) 0.064(3) 0.015(3) -0.008(3) 0.007(3)
C19 0.052(3) 0.083(4) 0.076(4) 0.008(3) 0.003(3) 0.017(3)
C11 0.063(3) 0.077(4) 0.086(4) -0.006(3) 0.015(3) 0.018(3)
N2 0.085(4) 0.097(4) 0.081(3) 0.003(3) 0.023(3) -0.020(3)
N8 0.049(2) 0.064(3) 0.044(2) 0.0104(19) 0.0011(16) 0.004(2)
N11 0.068(4) 0.067(5) 0.071(4) 0.000 0.012(3) 0.000
C43 0.050(3) 0.069(3) 0.045(2) 0.003(2) 0.005(2) -0.007(2)
N9 0.051(2) 0.063(3) 0.050(2) 0.007(2) -0.0016(17) 0.003(2)
C31 0.049(3) 0.057(3) 0.051(3) 0.000(2) 0.003(2) 0.010(2)
N10 0.052(2) 0.067(3) 0.042(2) 0.0072(19) -0.0054(17) -0.004(2)
N14 0.068(4) 0.062(5) 0.086(5) 0.000 0.026(4) 0.000
N7 0.056(2) 0.075(3) 0.047(2) 0.017(2) 0.0012(18) 0.009(2)
C44 0.052(3) 0.067(3) 0.046(2) 0.008(2) -0.005(2) -0.008(2)
C32 0.050(3) 0.080(4) 0.044(2) -0.001(2) -0.004(2) 0.016(3)
C30 0.055(3) 0.078(4) 0.054(3) 0.016(3) 0.002(2) -0.002(3)
C24 0.065(3) 0.096(5) 0.046(3) -0.009(3) -0.009(2) 0.024(3)
C42 0.057(3) 0.078(4) 0.075(4) 0.011(3) 0.001(3) 0.007(3)
C39 0.069(3) 0.064(3) 0.067(3) -0.003(3) 0.020(3) -0.012(3)
N15 0.131(7) 0.071(6) 0.050(4) 0.000 0.017(4) 0.000
C36 0.072(4) 0.092(5) 0.044(3) 0.005(3) -0.007(2) -0.027(3)
C27 0.045(3) 0.070(4) 0.079(4) -0.005(3) -0.001(2) 0.002(3)
C40 0.071(4) 0.072(4) 0.097(5) -0.009(4) 0.027(3) 0.001(3)
C33 0.062(3) 0.074(4) 0.071(3) 0.009(3) 0.000(3) 0.002(3)
C21 0.077(4) 0.099(5) 0.059(3) 0.026(3) 0.011(3) 0.022(4)
C28 0.051(3) 0.068(4) 0.105(5) 0.014(3) 0.011(3) -0.003(3)
C29 0.056(3) 0.075(4) 0.081(4) 0.020(3) 0.012(3) 0.005(3)
N12 0.065(5) 0.060(5) 0.145(8) 0.000 -0.032(5) 0.000
C23 0.084(5) 0.137(7) 0.056(4) -0.005(4) -0.022(3) 0.038(5)
C37 0.105(5) 0.102(5) 0.051(3) -0.003(3) 0.002(3) -0.029(5)
C34 0.064(4) 0.112(6) 0.081(4) 0.044(4) -0.016(3) -0.001(4)
C38 0.102(5) 0.100(5) 0.063(4) -0.016(4) 0.027(3) -0.023(5)
C22 0.099(5) 0.151(8) 0.043(3) 0.035(4) 0.011(3) 0.056(6)
C35 0.081(4) 0.123(6) 0.056(3) 0.024(4) -0.026(3) -0.013(4)
C26 0.054(3) 0.099(5) 0.100(5) -0.022(4) -0.011(3) 0.000(3)
C41 0.065(4) 0.069(4) 0.103(5) 0.008(4) 0.006(3) 0.013(3)
C25 0.058(4) 0.117(6) 0.087(5) -0.032(4) -0.026(3) 0.009(4)
N13 0.156(12) 0.078(8) 0.40(3) 0.000 -0.128(15) 0.000
N16 0.38(2) 0.075(7) 0.101(8) 0.000 0.048(11) 0.000

loop_
_atom_type_symbol
_atom_type_description
_atom_type_scat_dispersion_real
_atom_type_scat_dispersion_imag
_atom_type_scat_source
C C 0.0033 0.0016 'International Tables Vol C Tables 4.2.6.8 and 6.1.1.4'
H H 0.0000 0.0000 'International Tables Vol C Tables 4.2.6.8 and 6.1.1.4'
N N 0.0061 0.0033 'International Tables Vol C Tables 4.2.6.8 and 6.1.1.4'
O O 0.0106 0.0060 'International Tables Vol C Tables 4.2.6.8 and 6.1.1.4'
Fe Fe 0.3463 0.8444 'International Tables Vol C Tables 4.2.6.8 and 6.1.1.4'
Mn Mn 0.3368 0.7283 'International Tables Vol C Tables 4.2.6.8 and 6.1.1.4'

loop_
_geom_angle_atom_site_label_1
_geom_angle_atom_site_label_2
_geom_angle_atom_site_label_3
_geom_angle
_geom_angle_site_symmetry_1
_geom_angle_site_symmetry_3
_geom_angle_publ_flag
N4 Fe1 N5 83.60(17) . . ?
N4 Fe1 C2 94.39(19) . . ?
N5 Fe1 C2 95.0(2) . . ?
N4 Fe1 C1 93.48(18) . . ?
N5 Fe1 C1 93.50(18) . . ?
C2 Fe1 C1 169.0(2) . . ?
N4 Fe1 N6 165.99(17) . . ?
N5 Fe1 N6 82.41(16) . . ?
C2 Fe1 N6 86.15(18) . . ?
C1 Fe1 N6 88.07(17) . . ?
N4 Fe1 N3 82.29(17) . . ?
N5 Fe1 N3 165.88(17) . . ?
C2 Fe1 N3 86.56(19) . . ?
C1 Fe1 N3 86.94(18) . . ?
N6 Fe1 N3 111.71(17) . . ?
N14 Mn1 N11 78.6(2) . . ?
N14 Mn1 N10 98.31(11) . . ?
N11 Mn1 N10 94.67(12) . . ?
N14 Mn1 N8 166.12(13) . . ?
N11 Mn1 N8 93.37(18) . . ?
N10 Mn1 N8 93.58(14) . . ?
N14 Mn1 N9 96.24(19) . . ?
N11 Mn1 N9 168.02(12) . . ?
N10 Mn1 N9 75.25(15) . . ?
N8 Mn1 N9 93.69(15) . . ?
N14 Mn1 N7 95.75(12) . . ?
N11 Mn1 N7 94.11(12) . . ?
N10 Mn1 N7 164.65(15) . . ?
N8 Mn1 N7 73.35(15) . . ?
N9 Mn1 N7 97.17(15) . . ?
C20 N3 C16 117.5(4) . . ?
C20 N3 Fe1 131.3(3) . . ?
C16 N3 Fe1 111.1(3) . . ?
C8 N5 C9 125.5(4) . . ?
C8 N5 Fe1 119.3(3) . . ?
C9 N5 Fe1 115.2(3) . . ?
C15 N4 C14 126.0(4) . . ?
C15 N4 Fe1 119.2(4) . . ?
C14 N4 Fe1 114.6(3) . . ?
C3 N6 C7 118.8(4) . . ?
C3 N6 Fe1 130.0(3) . . ?
C7 N6 Fe1 111.2(3) . . ?
N2 C2 Fe1 179.1(6) . . ?
C13 C14 N4 127.4(5) . . ?
C13 C14 C9 119.4(5) . . ?
N4 C14 C9 113.2(4) . . ?
N1 C1 Fe1 179.4(5) . . ?
N6 C7 C6 121.5(5) . . ?
N6 C7 C8 116.9(4) . . ?
C6 C7 C8 121.6(5) . . ?
N3 C16 C17 121.6(5) . . ?
N3 C16 C15 116.0(4) . . ?
C17 C16 C15 122.3(5) . . ?
N5 C9 C10 127.0(5) . . ?
N5 C9 C14 113.3(4) . . ?
C10 C9 C14 119.7(5) . . ?
C12 C13 C14 120.3(6) . . ?
C12 C13 H13A 119.8 . . ?
C14 C13 H13A 119.8 . . ?
O2 C15 N4 128.7(5) . . ?
O2 C15 C16 120.2(4) . . ?
N4 C15 C16 111.1(4) . . ?
N3 C20 C19 122.9(5) . . ?
N3 C20 H20A 118.5 . . ?
C19 C20 H20A 118.5 . . ?
O1 C8 N5 127.9(5) . . ?
O1 C8 C7 121.9(4) . . ?
N5 C8 C7 110.2(4) . . ?
C9 C10 C11 119.7(5) . . ?
C9 C10 H10A 120.2 . . ?
C11 C10 H10A 120.2 . . ?
N6 C3 C4 122.1(5) . . ?
N6 C3 H3A 119.0 . . ?
C4 C3 H3A 119.0 . . ?
C16 C17 C18 119.7(5) . . ?
C16 C17 H17A 120.2 . . ?
C18 C17 H17A 120.2 . . ?
C13 C12 C11 121.3(6) . . ?
C13 C12 H12A 119.3 . . ?
C11 C12 H12A 119.4 . . ?
C3 C4 C5 118.9(6) . . ?
C3 C4 H4A 120.5 . . ?
C5 C4 H4A 120.5 . . ?
C6 C5 C4 119.4(5) . . ?
C6 C5 H5A 120.3 . . ?
C4 C5 H5A 120.3 . . ?
C5 C6 C7 119.4(5) . . ?
C5 C6 H6A 120.3 . . ?
C7 C6 H6A 120.3 . . ?
C19 C18 C17 118.8(5) . . ?
C19 C18 H18A 120.6 . . ?
C17 C18 H18A 120.6 . . ?
C18 C19 C20 119.4(6) . . ?
C18 C19 H19A 120.3 . . ?
C20 C19 H19A 120.3 . . ?
C12 C11 C10 119.6(6) . . ?
C12 C11 H11A 120.2 . . ?
C10 C11 H11A 120.2 . . ?
C30 N8 C31 117.6(5) . . ?
C30 N8 Mn1 126.7(3) . . ?
C31 N8 Mn1 115.8(3) . . ?
N12 N11 Mn1 129.20(15) . 2 ?
N12 N11 Mn1 129.20(15) . . ?
Mn1 N11 Mn1 101.6(3) 2 . ?
N9 C43 C39 122.8(5) . . ?
N9 C43 C44 117.2(5) . . ?
C39 C43 C44 120.0(5) . . ?
C43 N9 C42 117.2(5) . . ?
C43 N9 Mn1 115.0(3) . . ?
C42 N9 Mn1 127.8(4) . . ?
N8 C31 C27 122.2(5) . . ?
N8 C31 C32 117.0(5) . . ?
C27 C31 C32 120.7(5) . . ?
C33 N10 C44 119.1(4) . . ?
C33 N10 Mn1 127.5(4) . . ?
C44 N10 Mn1 113.3(3) . . ?
N15 N14 Mn1 129.39(15) . . ?
N15 N14 Mn1 129.39(15) . 2 ?
Mn1 N14 Mn1 101.2(3) . 2 ?
C21 N7 C32 119.4(5) . . ?
C21 N7 Mn1 126.0(4) . . ?
C32 N7 Mn1 114.3(3) . . ?
N10 C44 C36 121.3(5) . . ?
N10 C44 C43 119.2(4) . . ?
C36 C44 C43 119.5(5) . . ?
N7 C32 C24 122.5(5) . . ?
N7 C32 C31 119.1(4) . . ?
C24 C32 C31 118.4(6) . . ?
N8 C30 C29 123.6(5) . . ?
N8 C30 H30A 118.2 . . ?
C29 C30 H30A 118.2 . . ?
C23 C24 C32 114.7(6) . . ?
C23 C24 C25 126.0(6) . . ?
C32 C24 C25 119.3(6) . . ?
N9 C42 C41 123.4(6) . . ?
N9 C42 H42A 118.3 . . ?
C41 C42 H42A 118.3 . . ?
C43 C39 C38 118.6(6) . . ?
C43 C39 C40 117.2(5) . . ?
C38 C39 C40 124.2(6) . . ?
N14 N15 N16 180.000(3) . . ?
C44 C36 C37 118.2(6) . . ?
C44 C36 C35 116.6(6) . . ?
C37 C36 C35 125.2(6) . . ?
C28 C27 C31 118.1(5) . . ?
C28 C27 C26 122.4(6) . . ?
C31 C27 C26 119.6(6) . . ?
C41 C40 C39 120.8(6) . . ?
C41 C40 H40A 119.6 . . ?
C39 C40 H40A 119.6 . . ?
N10 C33 C34 123.3(6) . . ?
N10 C33 H33A 118.3 . . ?
C34 C33 H33A 118.3 . . ?
N7 C21 C22 122.4(7) . . ?
N7 C21 H21A 118.8 . . ?
C22 C21 H21A 118.8 . . ?
C29 C28 C27 119.4(6) . . ?
C29 C28 H28A 120.3 . . ?
C27 C28 H28A 120.3 . . ?
C30 C29 C28 119.0(5) . . ?
C30 C29 H29A 120.5 . . ?
C28 C29 H29A 120.5 . . ?
N11 N12 N13 180.000(6) . . ?
C22 C23 C24 122.9(6) . . ?
C22 C23 H23A 118.6 . . ?
C24 C23 H23A 118.6 . . ?
C38 C37 C36 122.3(6) . . ?
C38 C37 H37A 118.8 . . ?
C36 C37 H37A 118.8 . . ?
C35 C34 C33 117.9(6) . . ?
C35 C34 H34A 121.1 . . ?
C33 C34 H34A 121.1 . . ?
C37 C38 C39 121.4(6) . . ?
C37 C38 H38A 119.3 . . ?
C39 C38 H38A 119.3 . . ?
C23 C22 C21 118.1(6) . . ?
C23 C22 H22A 120.9 . . ?
C21 C22 H22A 120.9 . . ?
C34 C35 C36 121.8(5) . . ?
C34 C35 H35A 119.1 . . ?
C36 C35 H35A 119.1 . . ?
C25 C26 C27 120.0(7) . . ?
C25 C26 H26A 120.0 . . ?
C27 C26 H26A 120.0 . . ?
C40 C41 C42 118.5(6) . . ?
C40 C41 H41A 120.8 . . ?
C42 C41 H41A 120.8 . . ?
C26 C25 C24 122.1(6) . . ?
C26 C25 H25A 119.0 . . ?
C24 C25 H25A 119.0 . . ?

loop_
_geom_bond_atom_site_label_1
_geom_bond_atom_site_label_2
_geom_bond_distance
_geom_bond_site_symmetry_2
_geom_bond_publ_flag
Fe1 N4 1.925(4) . ?
Fe1 N5 1.946(4) . ?
Fe1 C2 2.005(6) . ?
Fe1 C1 2.011(5) . ?
Fe1 N6 2.044(4) . ?
Fe1 N3 2.071(4) . ?
Mn1 N14 2.291(5) . ?
Mn1 N11 2.285(5) . ?
Mn1 N10 2.298(4) . ?
Mn1 N8 2.307(4) . ?
Mn1 N9 2.286(4) . ?
Mn1 N7 2.319(4) . ?
O1W H100 1.32(11) . ?
N3 C20 1.364(7) . ?
N3 C16 1.384(6) . ?
N5 C8 1.375(6) . ?
N5 C9 1.415(6) . ?
N4 C15 1.371(6) . ?
N4 C14 1.448(6) . ?
N6 C3 1.358(7) . ?
N6 C7 1.399(6) . ?
O2 C15 1.253(6) . ?
C2 N2 1.159(7) . ?
C14 C13 1.412(7) . ?
C14 C9 1.449(7) . ?
C1 N1 1.169(6) . ?
C7 C6 1.400(7) . ?
C7 C8 1.521(8) . ?
C16 C17 1.415(7) . ?
C16 C15 1.528(8) . ?
C9 C10 1.434(7) . ?
C13 C12 1.404(9) . ?
C13 H13A 0.9300 . ?
C20 C19 1.419(7) . ?
C20 H20A 0.9300 . ?
C8 O1 1.264(6) . ?
C10 C11 1.419(8) . ?
C10 H10A 0.9300 . ?
C3 C4 1.409(7) . ?
C3 H3A 0.9300 . ?
C17 C18 1.409(9) . ?
C17 H17A 0.9300 . ?
C12 C11 1.423(9) . ?
C12 H12A 0.9300 . ?
C4 C5 1.417(9) . ?
C4 H4A 0.9300 . ?
C5 C6 1.398(9) . ?
C5 H5A 0.9300 . ?
C6 H6A 0.9300 . ?
C18 C19 1.381(9) . ?
C18 H18A 0.9300 . ?
C19 H19A 0.9300 . ?
C11 H11A 0.9300 . ?
N8 C30 1.349(6) . ?
N8 C31 1.399(6) . ?
N11 N12 1.157(10) . ?
N11 Mn1 2.285(5) 2 ?
C43 N9 1.390(6) . ?
C43 C39 1.418(8) . ?
C43 C44 1.482(7) . ?
N9 C42 1.375(7) . ?
C31 C27 1.432(8) . ?
C31 C32 1.448(7) . ?
N10 C33 1.345(7) . ?
N10 C44 1.394(7) . ?
N14 N15 1.116(10) . ?
N14 Mn1 2.291(5) 2 ?
N7 C21 1.325(7) . ?
N7 C32 1.396(8) . ?
C44 C36 1.432(7) . ?
C32 C24 1.461(7) . ?
C30 C29 1.415(8) . ?
C30 H30A 0.9300 . ?
C24 C23 1.429(10) . ?
C24 C25 1.460(10) . ?
C42 C41 1.404(9) . ?
C42 H42A 0.9300 . ?
C39 C38 1.455(9) . ?
C39 C40 1.424(9) . ?
N15 N16 1.217(13) . ?
C36 C37 1.444(10) . ?
C36 C35 1.448(10) . ?
C27 C28 1.416(8) . ?
C27 C26 1.475(8) . ?
C40 C41 1.388(9) . ?
C40 H40A 0.9300 . ?
C33 C34 1.429(9) . ?
C33 H33A 0.9300 . ?
C21 C22 1.454(10) . ?
C21 H21A 0.9300 . ?
C28 C29 1.405(9) . ?
C28 H28A 0.9300 . ?
C29 H29A 0.9300 . ?
N12 N13 1.203(14) . ?
C23 C22 1.370(11) . ?
C23 H23A 0.9300 . ?
C37 C38 1.365(10) . ?
C37 H37A 0.9300 . ?
C34 C35 1.361(11) . ?
C34 H34A 0.9300 . ?
C38 H38A 0.9300 . ?
C22 H22A 0.9300 . ?
C35 H35A 0.9300 . ?
C26 C25 1.362(10) . ?
C26 H26A 0.9300 . ?
C41 H41A 0.9300 . ?
C25 H25A 0.9300 . ?

loop_
_geom_hbond_atom_site_label_D
_geom_hbond_atom_site_label_H
_geom_hbond_atom_site_label_A
_geom_hbond_distance_DH
_geom_hbond_distance_HA
_geom_hbond_distance_DA
_geom_hbond_angle_DHA
_geom_hbond_site_symmetry_A
O1W H100 O2 1.32(11) 1.65(11) 2.916(6) 158(8) .
